data_7021541
loop_
_publ_author_name
'Tan, Nianyuan'
'Chen, Yi'
'Yin, Shuang-Feng'
'Qiu, Renhua'
'Zhou, Yongbo'
'Au, C. T.'

_publ_section_title
;
 Synthesis and structures of hypervalent organoantimony and organobismuth
 chlorides containing asymmetric C,E,C-chelating (E = O, S) ligands.
;
_journal_issue 26
_journal_name_full 'Dalton transactions (Cambridge, England : 2003)'
_journal_page_first 9476
_journal_page_last 9481
_journal_paper_doi 10.1039/c3dt50922b
_journal_volume 42
_journal_year 2013
_chemical_formula_sum 'C18 H14 Cl S Sb'
_chemical_formula_weight 419.55
_chemical_name_systematic
;
?
;
_space_group_IT_number 14
_symmetry_cell_setting monoclinic
_symmetry_space_group_name_Hall '-P 2yn'
_symmetry_space_group_name_H-M 'P 1 21/n 1'
_atom_sites_solution_hydrogens geom
_atom_sites_solution_primary direct
_atom_sites_solution_secondary difmap
_audit_creation_method SHELXL-97
_audit_update_record
;
2013-02-25 # Formatted by publCIF
;
_cell_angle_alpha 90.00
_cell_angle_beta 111.4280(10)
_cell_angle_gamma 90.00
_cell_formula_units_Z 4
_cell_length_a 11.4234(8)
_cell_length_b 11.2183(8)
_cell_length_c 13.3640(10)
_cell_measurement_reflns_used 5790
_cell_measurement_temperature 293(2)
_cell_measurement_theta_max 56.566
_cell_measurement_theta_min 4.890
_cell_volume 1594.2(2)
_computing_cell_refinement 'Bruker SMART'
_computing_data_collection 'Bruker SMART'
_computing_data_reduction 'Bruker SHELXTL'
_computing_molecular_graphics 'Bruker SHELXTL'
_computing_publication_material 'Bruker SHELXTL'
_computing_structure_refinement 'SHELXL-97 (Sheldrick, 1997)'
_computing_structure_solution 'SHELXS-97 (Sheldrick, 1990)'
_diffrn_ambient_temperature 293(2)
_diffrn_measured_fraction_theta_full 0.999
_diffrn_measured_fraction_theta_max 0.999
_diffrn_measurement_device_type 'CCD area detector'
_diffrn_measurement_method 'phi and omega scans'
_diffrn_radiation_monochromator graphite
_diffrn_radiation_source 'fine-focus sealed tube'
_diffrn_radiation_type MoK\a
_diffrn_radiation_wavelength 0.71073
_diffrn_reflns_av_R_equivalents 0.0284
_diffrn_reflns_av_sigmaI/netI 0.0288
_diffrn_reflns_limit_h_max 12
_diffrn_reflns_limit_h_min -14
_diffrn_reflns_limit_k_max 13
_diffrn_reflns_limit_k_min -13
_diffrn_reflns_limit_l_max 16
_diffrn_reflns_limit_l_min -16
_diffrn_reflns_number 9412
_diffrn_reflns_theta_full 26.00
_diffrn_reflns_theta_max 26.00
_diffrn_reflns_theta_min 2.01
_exptl_absorpt_coefficient_mu 2.019
_exptl_absorpt_correction_T_max 0.7765
_exptl_absorpt_correction_T_min 0.6168
_exptl_absorpt_correction_type empirical
_exptl_absorpt_process_details sadabs
_exptl_crystal_colour colorless
_exptl_crystal_density_diffrn 1.748
_exptl_crystal_density_method 'not measured'
_exptl_crystal_description prismatic
_exptl_crystal_F_000 824
_exptl_crystal_size_max 0.265
_exptl_crystal_size_mid 0.156
_exptl_crystal_size_min 0.132
_refine_diff_density_max 1.009
_refine_diff_density_min -0.497
_refine_diff_density_rms 0.075
_refine_ls_extinction_method none
_refine_ls_goodness_of_fit_ref 1.052
_refine_ls_hydrogen_treatment constr
_refine_ls_matrix_type full
_refine_ls_number_parameters 190
_refine_ls_number_reflns 3129
_refine_ls_number_restraints 0
_refine_ls_restrained_S_all 1.052
_refine_ls_R_factor_all 0.0284
_refine_ls_R_factor_gt 0.0257
_refine_ls_shift/su_max 0.002
_refine_ls_shift/su_mean 0.000
_refine_ls_structure_factor_coef Fsqd
_refine_ls_weighting_details 'calc w=1/[\s^2^(Fo^2^)+(0.0364P)^2^+0.4603P] where P=(Fo^2^+2Fc^2^)/3'
_refine_ls_weighting_scheme calc
_refine_ls_wR_factor_gt 0.0658
_refine_ls_wR_factor_ref 0.0672
_reflns_number_gt 2859
_reflns_number_total 3129
_reflns_threshold_expression >2sigma(I)
_cod_data_source_file c3dt50922b.txt
_cod_data_source_block cd212535
_cod_depositor_comments
;
The following automatic conversions were performed:

'_symmetry_cell_setting' value 'Monoclinic' changed to 'monoclinic'
according to /home/saulius/struct/CIF-dictionaries/cif_core.dic
dictionary named 'cif_core.dic' version 2.4.2 from 2011-04-26.

Automatic conversion script
Id: cif_fix_values 1891 2012-01-12 08:04:46Z andrius 
;
_cod_original_sg_symbol_H-M P2(1)/n
_cod_database_code 7021541

loop_
_symmetry_equiv_pos_as_xyz
'x, y, z'
'-x+1/2, y+1/2, -z+1/2'
'-x, -y, -z'
'x-1/2, -y-1/2, z-1/2'

loop_
_atom_site_label
_atom_site_type_symbol
_atom_site_fract_x
_atom_site_fract_y
_atom_site_fract_z
_atom_site_U_iso_or_equiv
_atom_site_adp_type
_atom_site_occupancy
_atom_site_symmetry_multiplicity
_atom_site_calc_flag
_atom_site_refinement_flags
Sb1 Sb 0.671616(15) 0.465385(14) 0.770745(13) 0.03808(8) Uani 1 1 d .
Cl1 Cl 0.67286(7) 0.68601(6) 0.80889(6) 0.05056(18) Uani 1 1 d .
S1 S 0.57491(7) 0.23855(6) 0.75504(6) 0.05006(18) Uani 1 1 d .
C1 C 0.4820(3) 0.4821(2) 0.6498(2) 0.0415(6) Uani 1 1 d .
C2 C 0.4246(3) 0.5926(3) 0.6185(2) 0.0490(7) Uani 1 1 d .
H2 H 0.4646 0.6607 0.6546 0.059 Uiso 1 1 calc R
C3 C 0.3100(3) 0.6035(3) 0.5356(3) 0.0605(8) Uani 1 1 d .
H3 H 0.2736 0.6782 0.5161 0.073 Uiso 1 1 calc R
C4 C 0.2498(3) 0.5033(4) 0.4816(3) 0.0699(10) Uani 1 1 d .
H4 H 0.1717 0.5099 0.4264 0.084 Uiso 1 1 calc R
C5 C 0.3057(3) 0.3927(3) 0.5099(3) 0.0669(9) Uani 1 1 d .
H5 H 0.2650 0.3251 0.4731 0.080 Uiso 1 1 calc R
C6 C 0.4212(3) 0.3814(3) 0.5921(2) 0.0497(7) Uani 1 1 d .
C7 C 0.4793(3) 0.2596(3) 0.6156(3) 0.0587(8) Uani 1 1 d .
H7A H 0.5306 0.2470 0.5726 0.070 Uiso 1 1 calc R
H7B H 0.4130 0.2002 0.5945 0.070 Uiso 1 1 calc R
C8 C 0.4731(3) 0.2871(3) 0.8244(2) 0.0512(7) Uani 1 1 d .
H8A H 0.4083 0.3400 0.7788 0.061 Uiso 1 1 calc R
H8B H 0.4328 0.2190 0.8430 0.061 Uiso 1 1 calc R
C9 C 0.5546(2) 0.3515(2) 0.9244(2) 0.0424(6) Uani 1 1 d .
C10 C 0.5361(3) 0.3290(3) 1.0216(3) 0.0554(7) Uani 1 1 d .
H10 H 0.4719 0.2781 1.0216 0.067 Uiso 1 1 calc R
C11 C 0.6102(3) 0.3802(3) 1.1140(3) 0.0616(8) Uani 1 1 d .
H11 H 0.5943 0.3666 1.1765 0.074 Uiso 1 1 calc R
C12 C 0.7110(3) 0.4536(3) 1.1177(2) 0.0523(7) Uani 1 1 d .
C13 C 0.7964(4) 0.5019(4) 1.2163(3) 0.0692(10) Uani 1 1 d .
H13 H 0.7817 0.4895 1.2795 0.083 Uiso 1 1 calc R
C14 C 0.8984(4) 0.5655(3) 1.2192(3) 0.0730(11) Uani 1 1 d .
H14 H 0.9519 0.5978 1.2838 0.088 Uiso 1 1 calc R
C15 C 0.9234(3) 0.5826(3) 1.1253(3) 0.0619(9) Uani 1 1 d .
H15 H 0.9961 0.6226 1.1285 0.074 Uiso 1 1 calc R
C16 C 0.8424(3) 0.5413(2) 1.0291(3) 0.0497(7) Uani 1 1 d .
H16 H 0.8595 0.5556 0.9673 0.060 Uiso 1 1 calc R
C17 C 0.7324(3) 0.4769(2) 1.0211(2) 0.0415(6) Uani 1 1 d .
C18 C 0.6475(3) 0.4284(2) 0.9225(2) 0.0393(6) Uani 1 1 d .

loop_
_atom_site_aniso_label
_atom_site_aniso_U_11
_atom_site_aniso_U_22
_atom_site_aniso_U_33
_atom_site_aniso_U_23
_atom_site_aniso_U_13
_atom_site_aniso_U_12
Sb1 0.03674(12) 0.03725(12) 0.03929(12) -0.00130(7) 0.01275(9) -0.00303(6)
Cl1 0.0540(4) 0.0370(3) 0.0535(4) -0.0002(3) 0.0111(3) -0.0092(3)
S1 0.0530(4) 0.0357(3) 0.0576(4) -0.0034(3) 0.0156(3) -0.0014(3)
C1 0.0419(15) 0.0439(14) 0.0356(14) 0.0000(11) 0.0106(12) -0.0035(12)
C2 0.0543(17) 0.0460(15) 0.0423(15) 0.0057(13) 0.0125(13) -0.0028(13)
C3 0.0568(19) 0.0647(19) 0.0480(17) 0.0180(15) 0.0050(14) 0.0069(16)
C4 0.0509(19) 0.092(2) 0.0466(19) 0.0090(19) -0.0060(15) -0.0020(19)
C5 0.064(2) 0.073(2) 0.0469(18) -0.0075(16) 0.0002(15) -0.0173(18)
C6 0.0511(16) 0.0532(16) 0.0392(15) -0.0070(13) 0.0099(12) -0.0105(14)
C7 0.067(2) 0.0449(15) 0.0535(18) -0.0165(14) 0.0092(15) -0.0094(15)
C8 0.0476(16) 0.0467(15) 0.0591(18) 0.0027(14) 0.0193(14) -0.0085(13)
C9 0.0396(14) 0.0369(13) 0.0506(15) 0.0064(12) 0.0162(12) 0.0064(11)
C10 0.0541(16) 0.0558(17) 0.0644(19) 0.0115(15) 0.0313(15) 0.0041(14)
C11 0.071(2) 0.070(2) 0.0529(19) 0.0106(16) 0.0343(17) 0.0141(18)
C12 0.0575(19) 0.0524(16) 0.0423(16) 0.0024(12) 0.0127(14) 0.0202(14)
C13 0.084(3) 0.072(2) 0.0421(19) -0.0021(17) 0.0125(17) 0.024(2)
C14 0.079(3) 0.065(2) 0.047(2) -0.0095(17) -0.0096(18) 0.018(2)
C15 0.0564(19) 0.0432(16) 0.064(2) -0.0053(15) -0.0035(16) 0.0045(14)
C16 0.0508(17) 0.0373(14) 0.0499(17) 0.0024(12) 0.0053(14) 0.0056(12)
C17 0.0418(14) 0.0358(13) 0.0418(15) 0.0020(11) 0.0093(12) 0.0110(11)
C18 0.0420(14) 0.0338(12) 0.0412(14) 0.0042(11) 0.0140(11) 0.0049(11)

loop_
_atom_type_symbol
_atom_type_description
_atom_type_scat_dispersion_real
_atom_type_scat_dispersion_imag
_atom_type_scat_source
C C 0.0033 0.0016 'International Tables Vol C Tables 4.2.6.8 and 6.1.1.4'
H H 0.0000 0.0000 'International Tables Vol C Tables 4.2.6.8 and 6.1.1.4'
S S 0.1246 0.1234 'International Tables Vol C Tables 4.2.6.8 and 6.1.1.4'
Sb Sb -0.5866 1.5461 'International Tables Vol C Tables 4.2.6.8 and 6.1.1.4'
Cl Cl 0.1484 0.1585 'International Tables Vol C Tables 4.2.6.8 and 6.1.1.4'

loop_
_geom_angle_atom_site_label_1
_geom_angle_atom_site_label_2
_geom_angle_atom_site_label_3
_geom_angle
C18 Sb1 C1 106.01(10)
C18 Sb1 Cl1 89.55(7)
C1 Sb1 Cl1 89.78(7)
C18 Sb1 S1 73.24(7)
C1 Sb1 S1 76.19(7)
Cl1 Sb1 S1 153.39(2)
C7 S1 C8 103.28(15)
C7 S1 Sb1 91.87(10)
C8 S1 Sb1 89.86(9)
C2 C1 C6 117.9(3)
C2 C1 Sb1 121.9(2)
C6 C1 Sb1 119.7(2)
C3 C2 C1 121.7(3)
C3 C2 H2 119.1
C1 C2 H2 119.1
C4 C3 C2 119.7(3)
C4 C3 H3 120.1
C2 C3 H3 120.1
C3 C4 C5 119.8(3)
C3 C4 H4 120.1
C5 C4 H4 120.1
C6 C5 C4 120.8(3)
C6 C5 H5 119.6
C4 C5 H5 119.6
C5 C6 C1 120.1(3)
C5 C6 C7 118.1(3)
C1 C6 C7 121.8(3)
C6 C7 S1 113.0(2)
C6 C7 H7A 109.0
S1 C7 H7A 109.0
C6 C7 H7B 109.0
S1 C7 H7B 109.0
H7A C7 H7B 107.8
C9 C8 S1 107.09(19)
C9 C8 H8A 110.3
S1 C8 H8A 110.3
C9 C8 H8B 110.3
S1 C8 H8B 110.3
H8A C8 H8B 108.6
C18 C9 C10 120.3(3)
C18 C9 C8 121.0(2)
C10 C9 C8 118.7(3)
C11 C10 C9 120.9(3)
C11 C10 H10 119.6
C9 C10 H10 119.6
C10 C11 C12 121.1(3)
C10 C11 H11 119.5
C12 C11 H11 119.5
C11 C12 C17 119.2(3)
C11 C12 C13 122.0(3)
C17 C12 C13 118.8(3)
C14 C13 C12 121.1(4)
C14 C13 H13 119.5
C12 C13 H13 119.5
C13 C14 C15 120.2(3)
C13 C14 H14 119.9
C15 C14 H14 119.9
C16 C15 C14 120.6(4)
C16 C15 H15 119.7
C14 C15 H15 119.7
C15 C16 C17 121.5(3)
C15 C16 H16 119.2
C17 C16 H16 119.2
C16 C17 C12 117.8(3)
C16 C17 C18 123.2(3)
C12 C17 C18 118.9(3)
C9 C18 C17 119.4(2)
C9 C18 Sb1 119.8(2)
C17 C18 Sb1 120.7(2)

loop_
_geom_bond_atom_site_label_1
_geom_bond_atom_site_label_2
_geom_bond_distance
Sb1 C18 2.184(3)
Sb1 C1 2.186(3)
Sb1 Cl1 2.5260(7)
Sb1 S1 2.7515(7)
S1 C7 1.799(3)
S1 C8 1.815(3)
C1 C2 1.393(4)
C1 C6 1.401(4)
C2 C3 1.377(4)
C2 H2 0.9300
C3 C4 1.376(5)
C3 H3 0.9300
C4 C5 1.384(5)
C4 H4 0.9300
C5 C6 1.380(4)
C5 H5 0.9300
C6 C7 1.501(4)
C7 H7A 0.9700
C7 H7B 0.9700
C8 C9 1.505(4)
C8 H8A 0.9700
C8 H8B 0.9700
C9 C18 1.375(4)
C9 C10 1.411(4)
C10 C11 1.344(5)
C10 H10 0.9300
C11 C12 1.402(5)
C11 H11 0.9300
C12 C17 1.423(4)
C12 C13 1.430(5)
C13 C14 1.355(6)
C13 H13 0.9300
C14 C15 1.399(6)
C14 H14 0.9300
C15 C16 1.362(4)
C15 H15 0.9300
C16 C17 1.419(4)
C16 H16 0.9300
C17 C18 1.428(4)

loop_
_geom_torsion_atom_site_label_1
_geom_torsion_atom_site_label_2
_geom_torsion_atom_site_label_3
_geom_torsion_atom_site_label_4
_geom_torsion
C18 Sb1 S1 C7 142.74(14)
C1 Sb1 S1 C7 30.99(14)
Cl1 Sb1 S1 C7 91.02(13)
C18 Sb1 S1 C8 39.45(12)
C1 Sb1 S1 C8 -72.30(13)
Cl1 Sb1 S1 C8 -12.27(12)
C18 Sb1 C1 C2 96.8(2)
Cl1 Sb1 C1 C2 7.3(2)
S1 Sb1 C1 C2 164.5(2)
C18 Sb1 C1 C6 -91.1(2)
Cl1 Sb1 C1 C6 179.5(2)
S1 Sb1 C1 C6 -23.4(2)
C6 C1 C2 C3 1.7(4)
Sb1 C1 C2 C3 174.0(2)
C1 C2 C3 C4 0.1(5)
C2 C3 C4 C5 -1.1(6)
C3 C4 C5 C6 0.3(6)
C4 C5 C6 C1 1.5(5)
C4 C5 C6 C7 -177.4(3)
C2 C1 C6 C5 -2.5(4)
Sb1 C1 C6 C5 -175.0(2)
C2 C1 C6 C7 176.4(3)
Sb1 C1 C6 C7 3.9(4)
C5 C6 C7 S1 -148.8(3)
C1 C6 C7 S1 32.3(4)
C8 S1 C7 C6 50.2(3)
Sb1 S1 C7 C6 -40.1(2)
C7 S1 C8 C9 -142.14(19)
Sb1 S1 C8 C9 -50.25(18)
S1 C8 C9 C18 41.3(3)
S1 C8 C9 C10 -137.0(2)
C18 C9 C10 C11 -1.3(4)
C8 C9 C10 C11 177.0(3)
C9 C10 C11 C12 -2.6(5)
C10 C11 C12 C17 1.9(4)
C10 C11 C12 C13 -175.4(3)
C11 C12 C13 C14 175.2(3)
C17 C12 C13 C14 -2.2(5)
C12 C13 C14 C15 -1.5(6)
C13 C14 C15 C16 3.5(5)
C14 C15 C16 C17 -1.8(4)
C15 C16 C17 C12 -1.8(4)
C15 C16 C17 C18 -177.7(3)
C11 C12 C17 C16 -173.7(3)
C13 C12 C17 C16 3.7(4)
C11 C12 C17 C18 2.4(4)
C13 C12 C17 C18 179.8(3)
C10 C9 C18 C17 5.7(4)
C8 C9 C18 C17 -172.6(2)
C10 C9 C18 Sb1 -178.5(2)
C8 C9 C18 Sb1 3.2(3)
C16 C17 C18 C9 169.7(2)
C12 C17 C18 C9 -6.2(4)
C16 C17 C18 Sb1 -6.0(3)
C12 C17 C18 Sb1 178.07(18)
C1 Sb1 C18 C9 40.7(2)
Cl1 Sb1 C18 C9 130.4(2)
S1 Sb1 C18 C9 -29.03(18)
C1 Sb1 C18 C17 -143.5(2)
Cl1 Sb1 C18 C17 -53.86(19)
S1 Sb1 C18 C17 146.7(2)
